data_2218907
loop_
_publ_author_name
'Zia-ur-Rehman, Muhammad'
'Elsegood, Mark R. J.'
'Mahmud, Shahid'
'Siddiqui, Hamid Latif'

_publ_section_title
;
 <i>N</i>'-(2,4-Dinitrophenyl)acetohydrazide
;
_journal_coeditor_code BT2733
_journal_issue 8
_journal_name_full 'Acta Crystallographica Section E'
_journal_page_first o1441
_journal_paper_doi 10.1107/S1600536808019685
_journal_volume 64
_journal_year 2008
_chemical_formula_iupac 'C8 H8 N4 O5'
_chemical_formula_moiety 'C8 H8 N4 O5'
_chemical_formula_sum 'C8 H8 N4 O5'
_chemical_formula_weight 240.18
_chemical_name_systematic
;
<i>N</i>'-(2,4-Dinitrophenyl)acetohydrazide
;
_space_group_IT_number 19
_symmetry_cell_setting orthorhombic
_symmetry_space_group_name_Hall 'P 2ac 2ab'
_symmetry_space_group_name_H-M 'P 21 21 21'
_atom_sites_solution_hydrogens 'geom except NH coords freely refined'
_atom_sites_solution_primary direct
_atom_sites_solution_secondary 'all non-H atoms found by direct methods'
_audit_creation_method SHELXL-97
_cell_angle_alpha 90.00
_cell_angle_beta 90.00
_cell_angle_gamma 90.00
_cell_formula_units_Z 4
_cell_length_a 4.8585(4)
_cell_length_b 10.7703(8)
_cell_length_c 19.1059(14)
_cell_measurement_reflns_used 3491
_cell_measurement_temperature 150(2)
_cell_measurement_theta_max 27.79
_cell_measurement_theta_min 2.85
_cell_volume 999.76(13)
_computing_cell_refinement 'SAINT (Bruker, 2006)'
_computing_data_collection 'APEX2 (Bruker, 2006)'
_computing_data_reduction 'SAINT (Bruker, 2006)'
_computing_molecular_graphics 'SHELXTL (Sheldrick, 2008)'
_computing_publication_material 'SHELXTL (Sheldrick, 2008) and local programs'
_computing_structure_refinement 'SHELXL (Sheldrick, 2008)'
_computing_structure_solution 'SHELXS (Sheldrick, 2008)'
_diffrn_ambient_temperature 150(2)
_diffrn_measured_fraction_theta_full 0.998
_diffrn_measured_fraction_theta_max 0.998
_diffrn_measurement_device_type 'Bruker APEXII CCD'
_diffrn_measurement_method '\w rotation with narrow frames'
_diffrn_radiation_monochromator graphite
_diffrn_radiation_source 'fine-focus sealed tube'
_diffrn_radiation_type MoK\a
_diffrn_radiation_wavelength 0.71073
_diffrn_reflns_av_R_equivalents 0.0310
_diffrn_reflns_av_sigmaI/netI 0.0189
_diffrn_reflns_limit_h_max 6
_diffrn_reflns_limit_h_min -6
_diffrn_reflns_limit_k_max 15
_diffrn_reflns_limit_k_min -15
_diffrn_reflns_limit_l_max 27
_diffrn_reflns_limit_l_min -27
_diffrn_reflns_number 11843
_diffrn_reflns_theta_full 30.57
_diffrn_reflns_theta_max 30.57
_diffrn_reflns_theta_min 2.13
_diffrn_standards_decay_% 0
_diffrn_standards_number 0
_exptl_absorpt_coefficient_mu 0.135
_exptl_absorpt_correction_T_max 0.992
_exptl_absorpt_correction_T_min 0.927
_exptl_absorpt_correction_type multi-scan
_exptl_absorpt_process_details '(SADABS; Sheldrick,  2007)'
_exptl_crystal_colour orange
_exptl_crystal_density_diffrn 1.596
_exptl_crystal_density_method 'not measured'
_exptl_crystal_description lath
_exptl_crystal_F_000 496
_exptl_crystal_size_max 0.57
_exptl_crystal_size_mid 0.09
_exptl_crystal_size_min 0.06
_refine_diff_density_max 0.265
_refine_diff_density_min -0.174
_refine_ls_extinction_method none
_refine_ls_goodness_of_fit_ref 1.034
_refine_ls_hydrogen_treatment mixed
_refine_ls_matrix_type full
_refine_ls_number_parameters 161
_refine_ls_number_reflns 1794
_refine_ls_number_restraints 0
_refine_ls_restrained_S_all 1.034
_refine_ls_R_factor_all 0.0353
_refine_ls_R_factor_gt 0.0304
_refine_ls_shift/su_max 0.000
_refine_ls_shift/su_mean 0.000
_refine_ls_structure_factor_coef Fsqd
_refine_ls_weighting_details 'calc w=1/[\s^2^(Fo^2^)+(0.0462P)^2^+0.078P] where P=(Fo^2^+2Fc^2^)/3'
_refine_ls_weighting_scheme calc
_refine_ls_wR_factor_gt 0.0755
_refine_ls_wR_factor_ref 0.0781
_reflns_number_gt 1616
_reflns_number_total 1794
_reflns_threshold_expression I>2\s(I)
_cod_data_source_file bt2733.cif
_cod_data_source_block I
_cod_database_code 2218907
_cod_database_fobs_code 2218907

loop_
_symmetry_equiv_pos_as_xyz
'x, y, z'
'-x+1/2, -y, z+1/2'
'-x, y+1/2, -z+1/2'
'x+1/2, -y+1/2, -z'

loop_
_atom_site_type_symbol
_atom_site_label
_atom_site_fract_x
_atom_site_fract_y
_atom_site_fract_z
_atom_site_U_iso_or_equiv
_atom_site_adp_type
_atom_site_calc_flag
_atom_site_refinement_flags
_atom_site_occupancy
C C1 0.3396(3) 0.64098(13) 0.89834(7) 0.0206(3) Uani d . 1
N N1 0.1186(2) 0.67553(11) 0.94555(6) 0.0239(2) Uani d . 1
O O1 0.0352(2) 0.78314(10) 0.94499(6) 0.0298(2) Uani d . 1
O O2 0.0219(2) 0.59512(11) 0.98457(6) 0.0349(3) Uani d . 1
C C2 0.4679(3) 0.73783(13) 0.86286(7) 0.0234(3) Uani d . 1
H H2 0.4153 0.8215 0.8710 0.028 Uiso calc R 1
C C3 0.6722(3) 0.70968(14) 0.81593(7) 0.0245(3) Uani d . 1
N N2 0.8161(3) 0.81093(13) 0.78132(7) 0.0323(3) Uani d . 1
O O3 0.7483(3) 0.91873(12) 0.79517(7) 0.0428(3) Uani d . 1
O O4 1.0012(3) 0.78354(13) 0.73998(7) 0.0462(3) Uani d . 1
C C4 0.7508(3) 0.58725(15) 0.80240(7) 0.0253(3) Uani d . 1
H H4A 0.8903 0.5700 0.7689 0.030 Uiso calc R 1
C C5 0.6255(3) 0.49242(13) 0.83774(7) 0.0231(3) Uani d . 1
H H5 0.6791 0.4093 0.8283 0.028 Uiso calc R 1
C C6 0.4174(3) 0.51517(13) 0.88817(7) 0.0200(3) Uani d . 1
N N3 0.3089(3) 0.42103(11) 0.92557(7) 0.0243(3) Uani d . 1
H H3 0.172(4) 0.4329(16) 0.9508(10) 0.029 Uiso d . 1
N N4 0.3548(3) 0.29805(11) 0.90659(7) 0.0222(2) Uani d . 1
H H4 0.518(4) 0.2710(16) 0.9126(10) 0.027 Uiso d . 1
C C7 0.1401(3) 0.21961(13) 0.91490(7) 0.0222(3) Uani d . 1
O O5 -0.0894(2) 0.25786(10) 0.93114(6) 0.0291(2) Uani d . 1
C C8 0.2055(4) 0.08501(14) 0.90370(9) 0.0310(3) Uani d . 1
H H8A 0.1747 0.0392 0.9473 0.047 Uiso calc R 1
H H8B 0.3984 0.0764 0.8895 0.047 Uiso calc R 1
H H8C 0.0861 0.0515 0.8669 0.047 Uiso calc R 1

loop_
_atom_site_aniso_label
_atom_site_aniso_U_11
_atom_site_aniso_U_22
_atom_site_aniso_U_33
_atom_site_aniso_U_12
_atom_site_aniso_U_13
_atom_site_aniso_U_23
C1 0.0161(6) 0.0247(6) 0.0211(6) -0.0007(5) -0.0003(5) -0.0036(5)
N1 0.0187(5) 0.0254(5) 0.0276(6) -0.0018(5) 0.0007(5) -0.0083(5)
O1 0.0243(5) 0.0272(5) 0.0380(6) 0.0046(4) -0.0021(5) -0.0092(4)
O2 0.0334(6) 0.0304(6) 0.0408(6) -0.0044(5) 0.0178(5) -0.0053(5)
C2 0.0218(6) 0.0241(6) 0.0242(6) -0.0029(5) -0.0050(5) 0.0001(5)
C3 0.0229(6) 0.0303(7) 0.0203(6) -0.0070(6) -0.0027(5) 0.0046(5)
N2 0.0323(7) 0.0384(7) 0.0262(6) -0.0125(6) -0.0069(6) 0.0095(5)
O3 0.0475(8) 0.0320(6) 0.0489(7) -0.0124(6) -0.0052(6) 0.0114(5)
O4 0.0430(7) 0.0581(8) 0.0374(6) -0.0177(7) 0.0111(6) 0.0105(6)
C4 0.0203(7) 0.0352(7) 0.0203(6) -0.0025(6) 0.0020(5) 0.0001(6)
C5 0.0205(6) 0.0267(6) 0.0221(6) 0.0012(5) 0.0029(5) -0.0024(5)
C6 0.0161(6) 0.0238(6) 0.0200(6) -0.0007(5) -0.0006(5) -0.0014(5)
N3 0.0210(6) 0.0217(5) 0.0301(6) 0.0006(5) 0.0084(5) -0.0019(5)
N4 0.0154(5) 0.0200(5) 0.0312(6) 0.0011(4) 0.0006(5) -0.0004(5)
C7 0.0182(6) 0.0256(6) 0.0228(6) -0.0011(5) -0.0022(5) 0.0029(5)
O5 0.0159(5) 0.0339(6) 0.0375(6) -0.0002(4) 0.0012(4) 0.0046(5)
C8 0.0308(8) 0.0235(6) 0.0389(8) -0.0011(6) -0.0008(7) 0.0019(6)

loop_
_atom_type_symbol
_atom_type_description
_atom_type_scat_dispersion_real
_atom_type_scat_dispersion_imag
_atom_type_scat_source
C C 0.0033 0.0000 'International Tables Vol C Tables 4.2.6.8 and 6.1.1.4'
H H 0.0000 0.0000 'International Tables Vol C Tables 4.2.6.8 and 6.1.1.4'
N N 0.0061 0.0000 'International Tables Vol C Tables 4.2.6.8 and 6.1.1.4'
O O 0.0106 0.0000 'International Tables Vol C Tables 4.2.6.8 and 6.1.1.4'

loop_
_geom_angle_atom_site_label_1
_geom_angle_atom_site_label_2
_geom_angle_atom_site_label_3
_geom_angle
C2 C1 C6 121.96(13)
C2 C1 N1 116.25(12)
C6 C1 N1 121.79(12)
O1 N1 O2 122.79(12)
O1 N1 C1 118.74(12)
O2 N1 C1 118.47(12)
C3 C2 C1 118.50(13)
C3 C2 H2 120.8
C1 C2 H2 120.8
C2 C3 C4 121.83(13)
C2 C3 N2 118.65(14)
C4 C3 N2 119.49(13)
O4 N2 O3 123.81(14)
O4 N2 C3 117.56(14)
O3 N2 C3 118.63(15)
C5 C4 C3 119.47(13)
C5 C4 H4A 120.3
C3 C4 H4A 120.3
C4 C5 C6 121.60(13)
C4 C5 H5 119.2
C6 C5 H5 119.2
N3 C6 C5 120.61(13)
N3 C6 C1 122.76(12)
C5 C6 C1 116.59(12)
C6 N3 N4 121.01(12)
C6 N3 H3 120.3(12)
N4 N3 H3 115.2(12)
C7 N4 N3 116.14(12)
C7 N4 H4 119.2(12)
N3 N4 H4 116.0(13)
O5 C7 N4 121.37(13)
O5 C7 C8 123.55(14)
N4 C7 C8 115.07(13)
C7 C8 H8A 109.5
C7 C8 H8B 109.5
H8A C8 H8B 109.5
C7 C8 H8C 109.5
H8A C8 H8C 109.5
H8B C8 H8C 109.5

loop_
_geom_bond_atom_site_label_1
_geom_bond_atom_site_label_2
_geom_bond_distance
C1 C2 1.3915(19)
C1 C6 1.4202(19)
C1 N1 1.4508(18)
N1 O1 1.2278(16)
N1 O2 1.2354(16)
C2 C3 1.371(2)
C2 H2 0.9500
C3 C4 1.397(2)
C3 N2 1.4543(19)
N2 O4 1.233(2)
N2 O3 1.2355(19)
C4 C5 1.367(2)
C4 H4A 0.9500
C5 C6 1.4178(18)
C5 H5 0.9500
C6 N3 1.3477(18)
N3 N4 1.3913(17)
N3 H3 0.83(2)
N4 C7 1.3519(18)
N4 H4 0.85(2)
C7 O5 1.2282(17)
C7 C8 1.500(2)
C8 H8A 0.9800
C8 H8B 0.9800
C8 H8C 0.9800

loop_
_geom_hbond_atom_site_label_D
_geom_hbond_atom_site_label_H
_geom_hbond_atom_site_label_A
_geom_hbond_site_symmetry_A
_geom_hbond_distance_DH
_geom_hbond_distance_HA
_geom_hbond_distance_DA
_geom_hbond_angle_DHA
N3 H3 O2 . 0.83(2) 2.001(18) 2.5942(16) 127.9(16)
N4 H4 O5 1_655 0.85(2) 1.95(2) 2.7748(16) 164.0(17)
C5 H5 O4 3_746 0.95 2.44 3.249(2) 143
C8 H8A O2 4_557 0.98 2.58 3.269(2) 128
C8 H8C O3 1_445 0.98 2.57 3.527(2) 165

loop_
_geom_torsion_atom_site_label_1
_geom_torsion_atom_site_label_2
_geom_torsion_atom_site_label_3
_geom_torsion_atom_site_label_4
_geom_torsion
C2 C1 N1 O1 9.02(18)
C6 C1 N1 O1 -170.04(13)
C2 C1 N1 O2 -171.10(12)
C6 C1 N1 O2 9.84(19)
C6 C1 C2 C3 1.1(2)
N1 C1 C2 C3 -177.94(12)
C1 C2 C3 C4 0.9(2)
C1 C2 C3 N2 -177.00(13)
C2 C3 N2 O4 179.13(13)
C4 C3 N2 O4 1.2(2)
C2 C3 N2 O3 -0.3(2)
C4 C3 N2 O3 -178.27(14)
C2 C3 C4 C5 -1.3(2)
N2 C3 C4 C5 176.53(13)
C3 C4 C5 C6 -0.2(2)
C4 C5 C6 N3 -175.76(14)
C4 C5 C6 C1 2.1(2)
C2 C1 C6 N3 175.25(13)
N1 C1 C6 N3 -5.7(2)
C2 C1 C6 C5 -2.53(19)
N1 C1 C6 C5 176.47(12)
C5 C6 N3 N4 -13.1(2)
C1 C6 N3 N4 169.18(13)
C6 N3 N4 C7 -142.12(14)
N3 N4 C7 O5 7.5(2)
N3 N4 C7 C8 -171.84(12)

loop_
_cod_related_entry_id
_cod_related_entry_database
_cod_related_entry_code
1 ChemSpider 3034627
